data_4083975
loop_
_publ_author_name
'Henning, Jens'
'Eichele, Klaus'
'Fink, Reinhold F.'
'Wesemann, Lars'

_publ_section_title
;
 Structural and Spectroscopic Characterization of Tin--Tin Double Bonds in
 Cyclic Distannenes
;
_journal_issue 14
_journal_name_full Organometallics
_journal_page_first 3904
_journal_paper_doi 10.1021/om500645b
_journal_volume 33
_journal_year 2014
_chemical_formula_moiety 'C63 H62 Cl O Sn2, C18 H36 K N2 O6, 0.5(C6 H6)'
_chemical_formula_sum 'C84 H101 Cl K N2 O7 Sn2'
_chemical_formula_weight 1562.60
_chemical_name_systematic
; 
 ? 
;
_space_group_crystal_system monoclinic
_space_group_IT_number 14
_space_group_name_Hall '-P 2ybc'
_space_group_name_H-M_alt 'P 1 21/c 1'
_symmetry_space_group_name_Hall '-P 2ybc'
_symmetry_space_group_name_H-M 'P 1 21/c 1'
_atom_sites_solution_hydrogens geom
_atom_sites_solution_primary direct
_atom_sites_solution_secondary difmap
_audit_creation_method SHELXL-97
_cell_angle_alpha 90.00
_cell_angle_beta 91.479(5)
_cell_angle_gamma 90.00
_cell_formula_units_Z 4
_cell_length_a 22.855(2)
_cell_length_b 16.1315(15)
_cell_length_c 21.0378(19)
_cell_measurement_temperature 100(2)
_cell_volume 7753.7(12)
_computing_cell_refinement 'APEX2 v2011.8-0 (Bruker AXS)'
_computing_data_collection 'APEX2 v2011.8-0 (Bruker AXS)'
_computing_data_reduction 'SAINT V7.68A (Bruker AXS, 2009)'
_computing_structure_refinement 'SHELXL-97 (Sheldrick, 2008)'
_computing_structure_solution 'SHELXS-97 (Sheldrick, 2008)'
_diffrn_ambient_temperature 100(2)
_diffrn_measured_fraction_theta_full 0.997
_diffrn_measured_fraction_theta_max 0.997
_diffrn_measurement_device_type 'Bruker APEX--II CCD'
_diffrn_measurement_method '\f and \w scans'
_diffrn_radiation_monochromator graphite
_diffrn_radiation_source 'fine-focus sealed tube'
_diffrn_radiation_type MoK\a
_diffrn_radiation_wavelength 0.71073
_diffrn_reflns_av_R_equivalents 0.0347
_diffrn_reflns_av_sigmaI/netI 0.0148
_diffrn_reflns_limit_h_max 29
_diffrn_reflns_limit_h_min -29
_diffrn_reflns_limit_k_max 20
_diffrn_reflns_limit_k_min -20
_diffrn_reflns_limit_l_max 27
_diffrn_reflns_limit_l_min -27
_diffrn_reflns_number 218909
_diffrn_reflns_theta_full 27.50
_diffrn_reflns_theta_max 27.50
_diffrn_reflns_theta_min 1.81
_exptl_absorpt_coefficient_mu 0.786
_exptl_absorpt_correction_T_max 0.9543
_exptl_absorpt_correction_T_min 0.7511
_exptl_absorpt_correction_type numerical
_exptl_absorpt_process_details 'SADABS V2008/1 (Bruker AXS)'
_exptl_crystal_colour red
_exptl_crystal_density_diffrn 1.339
_exptl_crystal_density_method 'not measured'
_exptl_crystal_description block
_exptl_crystal_F_000 3244
_exptl_crystal_size_max 0.39
_exptl_crystal_size_mid 0.20
_exptl_crystal_size_min 0.06
_refine_diff_density_max 0.902
_refine_diff_density_min -0.595
_refine_diff_density_rms 0.064
_refine_ls_extinction_method none
_refine_ls_goodness_of_fit_ref 1.111
_refine_ls_hydrogen_treatment constr
_refine_ls_matrix_type full
_refine_ls_number_parameters 929
_refine_ls_number_reflns 17746
_refine_ls_number_restraints 66
_refine_ls_restrained_S_all 1.115
_refine_ls_R_factor_all 0.0340
_refine_ls_R_factor_gt 0.0246
_refine_ls_shift/su_max 0.003
_refine_ls_shift/su_mean 0.000
_refine_ls_structure_factor_coef Fsqd
_refine_ls_weighting_details 'calc w=1/[\s^2^(Fo^2^)+(0.0203P)^2^+8.3001P] where P=(Fo^2^+2Fc^2^)/3'
_refine_ls_weighting_scheme calc
_refine_ls_wR_factor_gt 0.0553
_refine_ls_wR_factor_ref 0.0631
_reflns_number_gt 15385
_reflns_number_total 17746
_reflns_threshold_expression >2sigma(I)
_cod_data_source_file om500645b_si_002.cif
_cod_data_source_block stannylstannide7+benzene
_cod_depositor_comments 'Adding full bibliography for 4083969--4083976.cif.'
_cod_original_cell_volume 7753.9(12)
_cod_database_code 4083975
_computing_bruker_data_scaling 'SADABS V2008/1 (Bruker AXS)'

loop_
_symmetry_equiv_pos_as_xyz
'x, y, z'
'-x, y+1/2, -z+1/2'
'-x, -y, -z'
'x, -y-1/2, z-1/2'

loop_
_atom_site_label
_atom_site_type_symbol
_atom_site_fract_x
_atom_site_fract_y
_atom_site_fract_z
_atom_site_U_iso_or_equiv
_atom_site_adp_type
_atom_site_occupancy
_atom_site_symmetry_multiplicity
_atom_site_calc_flag
_atom_site_refinement_flags
_atom_site_disorder_assembly
_atom_site_disorder_group
Sn1 Sn 0.252563(5) 0.974638(7) 0.116597(5) 0.01648(3) Uani 1 1 d . . .
Sn2 Sn 0.246475(5) 1.010724(7) 0.260603(5) 0.01583(3) Uani 1 1 d . A .
K1 K 0.283630(17) 1.44240(2) 0.254763(18) 0.01897(8) Uani 1 1 d . . .
Cl1 Cl 0.26056(2) 0.85339(3) 0.04566(2) 0.02698(10) Uani 1 1 d . A .
O13 O 0.16693(5) 1.09834(8) 0.15814(6) 0.0173(2) Uani 1 1 d . A .
O103 O 0.35979(6) 1.47239(9) 0.15332(6) 0.0289(3) Uani 1 1 d . . .
O106 O 0.23659(7) 1.48699(9) 0.13363(7) 0.0282(3) Uani 1 1 d . . .
O112 O 0.24189(6) 1.58457(8) 0.31110(6) 0.0236(3) Uani 1 1 d . . .
O115 O 0.35579(6) 1.53246(8) 0.33825(7) 0.0243(3) Uani 1 1 d . . .
O120 O 0.31664(6) 1.28217(8) 0.29061(6) 0.0247(3) Uani 1 1 d . . .
O123 O 0.19853(6) 1.33154(8) 0.29581(6) 0.0243(3) Uani 1 1 d . . .
N100 N 0.41122(7) 1.39736(10) 0.26837(8) 0.0264(3) Uani 1 1 d . . .
N109 N 0.15554(7) 1.48689(10) 0.23949(8) 0.0246(3) Uani 1 1 d . . .
C1 C 0.17348(8) 1.01784(11) 0.06572(8) 0.0178(3) Uani 1 1 d . A .
C2 C 0.14730(8) 0.98915(12) 0.00900(9) 0.0214(4) Uani 1 1 d . . .
H2 H 0.1677 0.9513 -0.0170 0.026 Uiso 1 1 calc R A .
C3 C 0.09158(9) 1.01598(12) -0.00925(9) 0.0242(4) Uani 1 1 d . A .
H3 H 0.0752 0.9987 -0.0490 0.029 Uiso 1 1 calc R . .
C4 C 0.05927(8) 1.06764(12) 0.02954(9) 0.0222(4) Uani 1 1 d . . .
H4 H 0.0209 1.0839 0.0165 0.027 Uiso 1 1 calc R A .
C5 C 0.08292(8) 1.09577(11) 0.08746(8) 0.0195(3) Uani 1 1 d . A .
C6 C 0.05108(8) 1.14940(11) 0.13601(9) 0.0196(4) Uani 1 1 d . . .
C7 C 0.07296(8) 1.12255(11) 0.20233(8) 0.0187(3) Uani 1 1 d . A .
C8 C 0.04015(8) 1.12644(12) 0.25745(9) 0.0231(4) Uani 1 1 d . . .
H8 H 0.0016 1.1486 0.2556 0.028 Uiso 1 1 calc R A .
C9 C 0.06372(9) 1.09793(12) 0.31500(9) 0.0246(4) Uani 1 1 d . A .
H9 H 0.0419 1.1034 0.3526 0.030 Uiso 1 1 calc R . .
C10 C 0.11893(8) 1.06148(12) 0.31806(9) 0.0218(4) Uani 1 1 d . . .
H10 H 0.1330 1.0389 0.3573 0.026 Uiso 1 1 calc R A .
C11 C 0.15419(8) 1.05731(11) 0.26463(8) 0.0181(3) Uani 1 1 d . A .
C12 C 0.13007(8) 1.09330(10) 0.20979(8) 0.0169(3) Uani 1 1 d . . .
C14 C 0.14020(8) 1.07122(11) 0.10155(8) 0.0174(3) Uani 1 1 d . . .
C15 C 0.06723(9) 1.24102(12) 0.12632(10) 0.0266(4) Uani 1 1 d . A .
H15A H 0.1099 1.2471 0.1279 0.040 Uiso 1 1 calc R . .
H15B H 0.0502 1.2745 0.1600 0.040 Uiso 1 1 calc R . .
H15C H 0.0519 1.2598 0.0849 0.040 Uiso 1 1 calc R . .
C16 C -0.01541(8) 1.13996(14) 0.12912(10) 0.0279(4) Uani 1 1 d . A .
H16A H -0.0282 1.1564 0.0861 0.042 Uiso 1 1 calc R . .
H16B H -0.0344 1.1754 0.1603 0.042 Uiso 1 1 calc R . .
H16C H -0.0262 1.0820 0.1365 0.042 Uiso 1 1 calc R . .
C17 C 0.32942(11) 1.0402(3) 0.07674(15) 0.0208(6) Uani 0.869(9) 1 d P A 1
C18 C 0.38600(11) 1.0045(3) 0.08231(16) 0.0266(6) Uani 0.869(9) 1 d P A 1
C19 C 0.43496(11) 1.0452(2) 0.05893(18) 0.0396(10) Uani 0.869(9) 1 d P A 1
H19 H 0.4723 1.0196 0.0630 0.048 Uiso 0.869(9) 1 calc PR A 1
C20 C 0.43018(12) 1.1218(3) 0.0301(2) 0.0498(13) Uani 0.869(9) 1 d P A 1
H20 H 0.4638 1.1489 0.0146 0.060 Uiso 0.869(9) 1 calc PR A 1
C21 C 0.37580(12) 1.1581(2) 0.0243(2) 0.0388(9) Uani 0.869(9) 1 d P A 1
H21 H 0.3721 1.2111 0.0048 0.047 Uiso 0.869(9) 1 calc PR A 1
C22 C 0.32580(11) 1.1183(2) 0.04658(17) 0.0249(6) Uani 0.869(9) 1 d P A 1
C70 C 0.3301(5) 1.0580(7) 0.0851(8) 0.013(6) Uiso 0.131(9) 1 d PG A 2
C71 C 0.3857(6) 1.0259(7) 0.0974(8) 0.020(5) Uiso 0.131(9) 1 d PG A 2
C72 C 0.4349(4) 1.0733(8) 0.0848(8) 0.032(5) Uiso 0.131(9) 1 d PG A 2
H72 H 0.4729 1.0513 0.0932 0.039 Uiso 0.131(9) 1 calc PR A 2
C73 C 0.4285(4) 1.1527(8) 0.0600(8) 0.034(5) Uiso 0.131(9) 1 d PG A 2
H73 H 0.4621 1.1851 0.0514 0.040 Uiso 0.131(9) 1 calc PR A 2
C74 C 0.3729(5) 1.1848(7) 0.0478(7) 0.018(4) Uiso 0.131(9) 1 d PG A 2
H74 H 0.3685 1.2391 0.0308 0.021 Uiso 0.131(9) 1 calc PR A 2
C75 C 0.3237(4) 1.1375(8) 0.0603(7) 0.007(4) Uiso 0.131(9) 1 d PG A 2
C23 C 0.39701(9) 0.92346(15) 0.11287(10) 0.0320(5) Uani 1 1 d . . .
C24 C 0.40385(9) 0.91535(16) 0.17941(10) 0.0335(5) Uani 1 1 d . A .
C25 C 0.41472(10) 0.83615(18) 0.20423(12) 0.0431(6) Uani 1 1 d . . .
H25 H 0.4183 0.8297 0.2491 0.052 Uiso 1 1 calc R A .
C26 C 0.42044(10) 0.76730(18) 0.16646(14) 0.0455(6) Uani 1 1 d . A .
C27 C 0.41605(10) 0.77764(18) 0.10120(13) 0.0440(6) Uani 1 1 d . . .
H27 H 0.4209 0.7309 0.0744 0.053 Uiso 1 1 calc R A .
C28 C 0.40479(10) 0.85429(17) 0.07389(11) 0.0380(5) Uani 1 1 d . A .
C29 C 0.40430(10) 0.98991(18) 0.22123(12) 0.0439(6) Uani 1 1 d . . .
H29A H 0.4409 1.0205 0.2160 0.066 Uiso 1 1 calc R A .
H29B H 0.4012 0.9726 0.2657 0.066 Uiso 1 1 calc R . .
H29C H 0.3711 1.0257 0.2095 0.066 Uiso 1 1 calc R . .
C30 C 0.43227(14) 0.6829(2) 0.19517(18) 0.0691(10) Uani 1 1 d . . .
H30A H 0.3990 0.6462 0.1857 0.104 Uiso 1 1 calc R A .
H30B H 0.4377 0.6883 0.2413 0.104 Uiso 1 1 calc R . .
H30C H 0.4678 0.6596 0.1771 0.104 Uiso 1 1 calc R . .
C31 C 0.40153(12) 0.8620(2) 0.00220(12) 0.0533(7) Uani 1 1 d . . .
H31A H 0.4016 0.8066 -0.0169 0.080 Uiso 1 1 calc R A .
H31B H 0.4354 0.8934 -0.0123 0.080 Uiso 1 1 calc R . .
H31C H 0.3655 0.8910 -0.0106 0.080 Uiso 1 1 calc R . .
C32 C 0.26890(8) 1.16473(12) 0.03369(9) 0.0213(4) Uani 1 1 d . . .
C33 C 0.24952(9) 1.22951(12) 0.07191(9) 0.0257(4) Uani 1 1 d . A .
C34 C 0.20021(10) 1.27422(12) 0.05239(10) 0.0274(4) Uani 1 1 d . . .
H34 H 0.1874 1.3190 0.0779 0.033 Uiso 1 1 calc R A .
C35 C 0.16912(9) 1.25522(12) -0.00335(9) 0.0251(4) Uani 1 1 d . A .
C36 C 0.18898(9) 1.19000(12) -0.04016(9) 0.0227(4) Uani 1 1 d . . .
H36 H 0.1677 1.1755 -0.0780 0.027 Uiso 1 1 calc R A .
C37 C 0.23890(8) 1.14545(11) -0.02335(9) 0.0214(4) Uani 1 1 d . A .
C38 C 0.28116(12) 1.24970(16) 0.13372(11) 0.0417(6) Uani 1 1 d . . .
H38A H 0.3220 1.2634 0.1254 0.062 Uiso 1 1 calc R A .
H38B H 0.2798 1.2017 0.1622 0.062 Uiso 1 1 calc R . .
H38C H 0.2623 1.2972 0.1538 0.062 Uiso 1 1 calc R . .
C39 C 0.11648(11) 1.30470(16) -0.02482(12) 0.0399(6) Uani 1 1 d . . .
H39A H 0.1230 1.3275 -0.0672 0.060 Uiso 1 1 calc R A .
H39B H 0.1102 1.3501 0.0052 0.060 Uiso 1 1 calc R . .
H39C H 0.0819 1.2687 -0.0264 0.060 Uiso 1 1 calc R . .
C40 C 0.26028(10) 1.07753(13) -0.06585(10) 0.0301(4) Uani 1 1 d . . .
H40A H 0.2333 1.0715 -0.1025 0.045 Uiso 1 1 calc R A .
H40B H 0.2621 1.0253 -0.0421 0.045 Uiso 1 1 calc R . .
H40C H 0.2994 1.0915 -0.0806 0.045 Uiso 1 1 calc R . .
C41 C 0.22536(8) 0.90343(11) 0.32538(9) 0.0189(3) Uani 1 1 d . . .
C42 C 0.25395(8) 0.90361(11) 0.38565(8) 0.0207(4) Uani 1 1 d . A .
C43 C 0.23509(10) 0.85128(12) 0.43430(9) 0.0276(4) Uani 1 1 d . . .
H43 H 0.2559 0.8504 0.4740 0.033 Uiso 1 1 calc R A .
C44 C 0.18660(10) 0.80101(13) 0.42510(10) 0.0311(5) Uani 1 1 d . A .
H44 H 0.1727 0.7680 0.4589 0.037 Uiso 1 1 calc R . .
C45 C 0.15867(9) 0.79944(12) 0.36618(10) 0.0269(4) Uani 1 1 d . . .
H45 H 0.1253 0.7651 0.3599 0.032 Uiso 1 1 calc R A .
C46 C 0.17836(8) 0.84720(11) 0.31555(9) 0.0212(4) Uani 1 1 d . A .
C47 C 0.30665(9) 0.95660(11) 0.40068(8) 0.0204(4) Uani 1 1 d . . .
C48 C 0.36265(9) 0.92212(13) 0.39635(9) 0.0255(4) Uani 1 1 d . A .
C49 C 0.41143(10) 0.97061(14) 0.41147(10) 0.0305(4) Uani 1 1 d . . .
H49 H 0.4493 0.9470 0.4081 0.037 Uiso 1 1 calc R A .
C50 C 0.40648(10) 1.05250(14) 0.43142(10) 0.0316(5) Uani 1 1 d . A .
C51 C 0.35060(10) 1.08453(13) 0.43711(9) 0.0272(4) Uani 1 1 d . . .
H51 H 0.3463 1.1401 0.4512 0.033 Uiso 1 1 calc R A .
C52 C 0.30071(9) 1.03824(12) 0.42286(8) 0.0220(4) Uani 1 1 d . A .
C53 C 0.36999(10) 0.83271(14) 0.37663(11) 0.0349(5) Uani 1 1 d . . .
H53A H 0.3495 0.8234 0.3357 0.052 Uiso 1 1 calc R A .
H53B H 0.3535 0.7964 0.4089 0.052 Uiso 1 1 calc R . .
H53C H 0.4117 0.8204 0.3725 0.052 Uiso 1 1 calc R . .
C54 C 0.45972(12) 1.10441(18) 0.44785(13) 0.0472(6) Uani 1 1 d . . .
H54A H 0.4950 1.0701 0.4454 0.071 Uiso 1 1 calc R A .
H54B H 0.4565 1.1263 0.4911 0.071 Uiso 1 1 calc R . .
H54C H 0.4622 1.1506 0.4177 0.071 Uiso 1 1 calc R . .
C55 C 0.24127(9) 1.07520(12) 0.43238(9) 0.0267(4) Uani 1 1 d . . .
H55A H 0.2225 1.0867 0.3909 0.040 Uiso 1 1 calc R A .
H55B H 0.2453 1.1269 0.4565 0.040 Uiso 1 1 calc R . .
H55C H 0.2172 1.0361 0.4559 0.040 Uiso 1 1 calc R . .
C56 C 0.15042(8) 0.83236(11) 0.25116(10) 0.0232(4) Uani 1 1 d . . .
C57 C 0.09091(9) 0.84977(13) 0.23875(12) 0.0323(5) Uani 1 1 d . A .
C58 C 0.06642(10) 0.83246(15) 0.17856(13) 0.0413(6) Uani 1 1 d . . .
H58 H 0.0264 0.8456 0.1703 0.050 Uiso 1 1 calc R A .
C59 C 0.09806(11) 0.79704(15) 0.13077(12) 0.0386(5) Uani 1 1 d . A .
C60 C 0.15604(10) 0.77704(13) 0.14422(10) 0.0305(4) Uani 1 1 d . . .
H60 H 0.1783 0.7509 0.1123 0.037 Uiso 1 1 calc R A .
C61 C 0.18283(9) 0.79416(11) 0.20331(9) 0.0232(4) Uani 1 1 d . A .
C62 C 0.05195(10) 0.88620(15) 0.28813(15) 0.0456(6) Uani 1 1 d . . .
H62A H 0.0316 0.9348 0.2704 0.068 Uiso 1 1 calc R A .
H62B H 0.0757 0.9028 0.3254 0.068 Uiso 1 1 calc R . .
H62C H 0.0231 0.8447 0.3007 0.068 Uiso 1 1 calc R . .
C63 C 0.07121(13) 0.7827(2) 0.06510(14) 0.0583(8) Uani 1 1 d . . .
H63A H 0.0816 0.8286 0.0371 0.087 Uiso 1 1 calc R A .
H63B H 0.0285 0.7794 0.0679 0.087 Uiso 1 1 calc R . .
H63C H 0.0861 0.7306 0.0478 0.087 Uiso 1 1 calc R . .
C64 C 0.24576(9) 0.76791(12) 0.21392(9) 0.0237(4) Uani 1 1 d . . .
H64A H 0.2610 0.7461 0.1742 0.035 Uiso 1 1 calc R A .
H64B H 0.2479 0.7248 0.2467 0.035 Uiso 1 1 calc R . .
H64C H 0.2692 0.8158 0.2278 0.035 Uiso 1 1 calc R . .
C101 C 0.44405(9) 1.43200(15) 0.21551(11) 0.0326(5) Uani 1 1 d . . .
H10A H 0.4820 1.4029 0.2131 0.039 Uiso 1 1 calc R . .
H10B H 0.4523 1.4912 0.2243 0.039 Uiso 1 1 calc R . .
C102 C 0.41216(10) 1.42495(15) 0.15203(11) 0.0341(5) Uani 1 1 d . . .
H10C H 0.4374 1.4456 0.1179 0.041 Uiso 1 1 calc R . .
H10D H 0.4027 1.3662 0.1431 0.041 Uiso 1 1 calc R . .
C104 C 0.33228(10) 1.47676(15) 0.09172(9) 0.0330(5) Uani 1 1 d . . .
H10E H 0.3222 1.4203 0.0766 0.040 Uiso 1 1 calc R . .
H10F H 0.3595 1.5019 0.0613 0.040 Uiso 1 1 calc R . .
C105 C 0.27824(11) 1.52783(14) 0.09497(10) 0.0335(5) Uani 1 1 d . . .
H10G H 0.2879 1.5829 0.1132 0.040 Uiso 1 1 calc R . .
H10H H 0.2614 1.5362 0.0516 0.040 Uiso 1 1 calc R . .
C107 C 0.18093(11) 1.52631(17) 0.12906(11) 0.0412(6) Uani 1 1 d . . .
H10I H 0.1659 1.5244 0.0845 0.049 Uiso 1 1 calc R . .
H10J H 0.1847 1.5852 0.1418 0.049 Uiso 1 1 calc R . .
C108 C 0.13881(10) 1.48275(16) 0.17174(11) 0.0369(5) Uani 1 1 d . . .
H10K H 0.0995 1.5078 0.1655 0.044 Uiso 1 1 calc R . .
H10L H 0.1360 1.4238 0.1589 0.044 Uiso 1 1 calc R . .
C110 C 0.14641(9) 1.57104(13) 0.26416(11) 0.0317(5) Uani 1 1 d . . .
H11A H 0.1043 1.5789 0.2722 0.038 Uiso 1 1 calc R . .
H11B H 0.1577 1.6118 0.2315 0.038 Uiso 1 1 calc R . .
C111 C 0.18108(9) 1.58798(14) 0.32468(11) 0.0321(5) Uani 1 1 d . . .
H11C H 0.1710 1.6434 0.3414 0.039 Uiso 1 1 calc R . .
H11D H 0.1717 1.5461 0.3572 0.039 Uiso 1 1 calc R . .
C113 C 0.27690(9) 1.62403(12) 0.35933(9) 0.0259(4) Uani 1 1 d . . .
H11E H 0.2712 1.5966 0.4008 0.031 Uiso 1 1 calc R . .
H11F H 0.2655 1.6830 0.3632 0.031 Uiso 1 1 calc R . .
C114 C 0.33940(9) 1.61753(12) 0.34104(10) 0.0262(4) Uani 1 1 d . . .
H11G H 0.3446 1.6439 0.2991 0.031 Uiso 1 1 calc R . .
H11H H 0.3647 1.6468 0.3727 0.031 Uiso 1 1 calc R . .
C116 C 0.41739(9) 1.52240(13) 0.33837(11) 0.0304(4) Uani 1 1 d . . .
H11I H 0.4347 1.5426 0.3791 0.036 Uiso 1 1 calc R . .
H11J H 0.4340 1.5553 0.3035 0.036 Uiso 1 1 calc R . .
C117 C 0.43198(9) 1.43184(14) 0.32974(10) 0.0303(4) Uani 1 1 d . . .
H11K H 0.4750 1.4249 0.3334 0.036 Uiso 1 1 calc R . .
H11L H 0.4144 1.3997 0.3645 0.036 Uiso 1 1 calc R . .
C118 C 0.41681(10) 1.30643(14) 0.26849(12) 0.0363(5) Uani 1 1 d . . .
H11M H 0.4572 1.2916 0.2822 0.044 Uiso 1 1 calc R . .
H11N H 0.4106 1.2859 0.2245 0.044 Uiso 1 1 calc R . .
C119 C 0.37460(10) 1.26286(14) 0.31110(12) 0.0359(5) Uani 1 1 d . . .
H11O H 0.3809 1.2022 0.3092 0.043 Uiso 1 1 calc R . .
H11P H 0.3812 1.2811 0.3556 0.043 Uiso 1 1 calc R . .
C121 C 0.27550(10) 1.23882(12) 0.32815(10) 0.0276(4) Uani 1 1 d . . .
H12A H 0.2755 1.2623 0.3716 0.033 Uiso 1 1 calc R . .
H12B H 0.2866 1.1796 0.3313 0.033 Uiso 1 1 calc R . .
C122 C 0.21606(10) 1.24643(12) 0.29825(10) 0.0283(4) Uani 1 1 d . . .
H12C H 0.2162 1.2233 0.2547 0.034 Uiso 1 1 calc R . .
H12D H 0.1877 1.2143 0.3231 0.034 Uiso 1 1 calc R . .
C124 C 0.14100(10) 1.33895(14) 0.26939(12) 0.0356(5) Uani 1 1 d . . .
H12E H 0.1142 1.3016 0.2920 0.043 Uiso 1 1 calc R . .
H12F H 0.1407 1.3229 0.2240 0.043 Uiso 1 1 calc R . .
C125 C 0.12090(9) 1.42753(14) 0.27580(11) 0.0325(5) Uani 1 1 d . . .
H12G H 0.0795 1.4314 0.2612 0.039 Uiso 1 1 calc R . .
H12H H 0.1229 1.4433 0.3213 0.039 Uiso 1 1 calc R . .
C202 C -0.0268(3) 1.0712(4) 0.5231(3) 0.0627(15) Uani 0.614(6) 1 d PU . 1
H202 H -0.0455 1.1188 0.5397 0.075 Uiso 0.614(6) 1 calc PR . 1
C201 C -0.0333(2) 1.0490(3) 0.4618(2) 0.0555(13) Uani 0.614(6) 1 d PU . 1
H201 H -0.0558 1.0829 0.4334 0.067 Uiso 0.614(6) 1 calc PR . 1
C200 C -0.0079(3) 0.9783(4) 0.4398(3) 0.0655(16) Uani 0.614(6) 1 d PU . 1
H200 H -0.0149 0.9630 0.3967 0.079 Uiso 0.614(6) 1 calc PR . 1
C210 C -0.0533(2) 1.0347(5) 0.5171(4) 0.081(2) Uani 0.386(6) 1 d PDU . 2
H210 H -0.0895 1.0584 0.5288 0.097 Uiso 0.386(6) 1 calc PR . 2
C211 C -0.0503(2) 0.9852(6) 0.4632(4) 0.082(2) Uani 0.386(6) 1 d PDU . 2
H211 H -0.0845 0.9749 0.4379 0.099 Uiso 0.386(6) 1 calc PR . 2
C212 C 0.0028(4) 0.9507(6) 0.4463(3) 0.092(3) Uani 0.386(6) 1 d PDU . 2
H212 H 0.0047 0.9169 0.4095 0.110 Uiso 0.386(6) 1 calc PR . 2

loop_
_atom_site_aniso_label
_atom_site_aniso_U_11
_atom_site_aniso_U_22
_atom_site_aniso_U_33
_atom_site_aniso_U_23
_atom_site_aniso_U_13
_atom_site_aniso_U_12
Sn1 0.01572(6) 0.02020(6) 0.01355(6) 0.00090(4) 0.00079(4) -0.00069(4)
Sn2 0.01682(6) 0.01635(6) 0.01429(6) 0.00103(4) -0.00023(4) -0.00236(4)
K1 0.02071(19) 0.01898(18) 0.01718(17) 0.00012(14) -0.00015(14) -0.00152(14)
Cl1 0.0288(2) 0.0275(2) 0.0248(2) -0.00624(18) 0.00335(18) 0.00292(18)
O13 0.0158(6) 0.0217(6) 0.0145(6) -0.0009(5) -0.0002(5) -0.0022(5)
O103 0.0301(8) 0.0385(8) 0.0184(7) -0.0024(6) 0.0040(6) -0.0015(6)
O106 0.0324(8) 0.0319(8) 0.0202(7) 0.0053(6) -0.0020(6) 0.0014(6)
O112 0.0238(7) 0.0241(7) 0.0230(7) -0.0052(5) 0.0001(5) 0.0007(5)
O115 0.0219(7) 0.0219(7) 0.0289(7) -0.0022(5) -0.0036(5) 0.0005(5)
O120 0.0291(7) 0.0207(6) 0.0242(7) 0.0027(5) 0.0021(6) -0.0002(5)
O123 0.0262(7) 0.0192(6) 0.0273(7) -0.0012(5) -0.0017(6) -0.0064(5)
N100 0.0232(8) 0.0254(8) 0.0305(9) -0.0010(7) 0.0006(7) -0.0006(6)
N109 0.0212(8) 0.0283(9) 0.0241(8) -0.0008(6) -0.0028(6) -0.0001(6)
C1 0.0172(8) 0.0206(8) 0.0155(8) 0.0024(6) 0.0004(6) -0.0030(6)
C2 0.0213(9) 0.0256(9) 0.0173(8) -0.0021(7) 0.0005(7) -0.0034(7)
C3 0.0241(10) 0.0304(10) 0.0178(9) -0.0018(7) -0.0037(7) -0.0064(8)
C4 0.0159(9) 0.0289(10) 0.0217(9) 0.0020(7) -0.0047(7) -0.0035(7)
C5 0.0184(9) 0.0215(9) 0.0186(8) 0.0015(7) -0.0001(7) -0.0024(7)
C6 0.0157(9) 0.0234(9) 0.0197(9) 0.0001(7) -0.0003(7) -0.0004(7)
C7 0.0189(9) 0.0165(8) 0.0208(9) -0.0020(6) 0.0003(7) -0.0021(6)
C8 0.0187(9) 0.0253(9) 0.0255(9) -0.0041(7) 0.0026(7) 0.0000(7)
C9 0.0248(10) 0.0286(10) 0.0206(9) -0.0028(7) 0.0059(7) -0.0024(8)
C10 0.0242(10) 0.0229(9) 0.0182(8) 0.0004(7) 0.0004(7) -0.0043(7)
C11 0.0194(9) 0.0159(8) 0.0188(8) -0.0016(6) -0.0005(7) -0.0035(6)
C12 0.0186(9) 0.0155(8) 0.0165(8) -0.0025(6) 0.0010(7) -0.0039(6)
C14 0.0171(8) 0.0202(8) 0.0147(8) 0.0016(6) -0.0021(6) -0.0042(6)
C15 0.0282(10) 0.0237(9) 0.0281(10) 0.0025(8) 0.0042(8) 0.0023(8)
C16 0.0174(9) 0.0398(12) 0.0264(10) -0.0013(8) -0.0007(8) 0.0016(8)
C17 0.0183(14) 0.0280(14) 0.0161(12) 0.0026(12) -0.0007(8) -0.0032(9)
C18 0.0201(13) 0.0387(15) 0.0211(13) 0.0080(14) 0.0001(9) 0.0004(10)
C19 0.0157(12) 0.060(2) 0.0431(19) 0.0236(18) 0.0000(10) -0.0001(11)
C20 0.0205(13) 0.066(2) 0.063(3) 0.033(2) 0.0036(13) -0.0087(13)
C21 0.0269(14) 0.0408(18) 0.049(2) 0.0207(17) 0.0019(12) -0.0055(11)
C22 0.0231(13) 0.0294(14) 0.0221(13) 0.0021(13) -0.0004(9) -0.0043(9)
C23 0.0147(9) 0.0534(14) 0.0280(10) 0.0179(9) 0.0012(8) 0.0038(9)
C24 0.0145(9) 0.0595(15) 0.0263(10) 0.0151(10) 0.0012(8) 0.0017(9)
C25 0.0220(11) 0.0734(18) 0.0339(12) 0.0310(12) 0.0024(9) 0.0000(11)
C26 0.0241(12) 0.0533(16) 0.0594(16) 0.0264(13) 0.0063(11) 0.0021(10)
C27 0.0242(11) 0.0556(16) 0.0525(15) 0.0071(12) 0.0034(10) 0.0052(10)
C28 0.0206(11) 0.0618(16) 0.0318(12) 0.0109(11) 0.0035(9) 0.0073(10)
C29 0.0236(11) 0.0754(19) 0.0326(12) 0.0053(12) -0.0022(9) 0.0067(11)
C30 0.0477(17) 0.062(2) 0.098(3) 0.0438(19) 0.0139(17) 0.0017(14)
C31 0.0381(14) 0.090(2) 0.0322(13) 0.0067(13) 0.0072(11) 0.0181(14)
C32 0.0196(9) 0.0235(9) 0.0208(9) 0.0073(7) 0.0007(7) -0.0066(7)
C33 0.0334(11) 0.0260(10) 0.0177(9) 0.0026(7) 0.0016(8) -0.0127(8)
C34 0.0386(12) 0.0194(9) 0.0249(10) -0.0002(7) 0.0124(8) -0.0054(8)
C35 0.0265(10) 0.0234(9) 0.0256(10) 0.0081(7) 0.0078(8) 0.0004(7)
C36 0.0251(10) 0.0260(9) 0.0171(8) 0.0040(7) 0.0000(7) -0.0038(7)
C37 0.0246(10) 0.0215(9) 0.0183(8) 0.0027(7) 0.0046(7) -0.0019(7)
C38 0.0582(16) 0.0426(13) 0.0239(11) -0.0015(9) -0.0053(10) -0.0235(12)
C39 0.0355(13) 0.0432(13) 0.0415(13) 0.0175(10) 0.0114(10) 0.0138(10)
C40 0.0381(12) 0.0275(10) 0.0249(10) -0.0001(8) 0.0065(9) 0.0039(9)
C41 0.0198(9) 0.0163(8) 0.0210(9) 0.0003(6) 0.0047(7) 0.0010(6)
C42 0.0281(10) 0.0169(8) 0.0174(8) -0.0005(6) 0.0056(7) 0.0038(7)
C43 0.0431(12) 0.0226(9) 0.0173(9) 0.0012(7) 0.0070(8) 0.0027(8)
C44 0.0437(13) 0.0223(10) 0.0283(10) 0.0048(8) 0.0169(9) -0.0004(9)
C45 0.0262(10) 0.0188(9) 0.0362(11) 0.0026(8) 0.0110(8) -0.0014(7)
C46 0.0198(9) 0.0165(8) 0.0276(10) 0.0001(7) 0.0049(7) 0.0022(7)
C47 0.0300(10) 0.0206(9) 0.0107(7) 0.0023(6) 0.0004(7) 0.0025(7)
C48 0.0301(11) 0.0290(10) 0.0174(9) 0.0012(7) 0.0008(8) 0.0041(8)
C49 0.0263(11) 0.0423(12) 0.0230(10) 0.0041(8) 0.0003(8) 0.0046(9)
C50 0.0333(12) 0.0399(12) 0.0212(9) 0.0055(8) -0.0042(8) -0.0071(9)
C51 0.0390(12) 0.0238(9) 0.0184(9) 0.0018(7) -0.0050(8) -0.0026(8)
C52 0.0307(10) 0.0213(9) 0.0138(8) 0.0014(7) -0.0016(7) 0.0001(7)
C53 0.0358(12) 0.0347(12) 0.0345(12) -0.0060(9) 0.0042(9) 0.0110(9)
C54 0.0397(14) 0.0563(16) 0.0452(14) 0.0036(12) -0.0078(11) -0.0159(12)
C55 0.0352(11) 0.0239(9) 0.0211(9) -0.0020(7) -0.0007(8) 0.0055(8)
C56 0.0204(9) 0.0167(8) 0.0324(10) 0.0036(7) -0.0009(8) -0.0048(7)
C57 0.0211(10) 0.0223(10) 0.0533(14) 0.0009(9) -0.0012(9) -0.0047(8)
C58 0.0231(11) 0.0349(12) 0.0649(17) 0.0070(11) -0.0155(11) -0.0074(9)
C59 0.0351(12) 0.0372(12) 0.0426(13) 0.0057(10) -0.0143(10) -0.0113(10)
C60 0.0334(11) 0.0283(10) 0.0294(10) 0.0044(8) -0.0035(9) -0.0091(8)
C61 0.0236(10) 0.0181(8) 0.0277(10) 0.0050(7) -0.0024(8) -0.0043(7)
C62 0.0210(11) 0.0332(12) 0.083(2) -0.0100(12) 0.0102(12) -0.0042(9)
C63 0.0537(17) 0.0648(19) 0.0547(17) 0.0051(14) -0.0297(14) -0.0154(14)
C64 0.0276(10) 0.0222(9) 0.0212(9) 0.0009(7) 0.0015(7) 0.0009(7)
C101 0.0226(10) 0.0399(12) 0.0354(11) -0.0009(9) 0.0046(9) -0.0036(9)
C102 0.0266(11) 0.0449(13) 0.0313(11) -0.0045(9) 0.0095(9) -0.0020(9)
C104 0.0405(13) 0.0423(12) 0.0163(9) 0.0001(8) 0.0042(8) -0.0062(10)
C105 0.0458(13) 0.0359(12) 0.0188(9) 0.0069(8) 0.0005(9) -0.0032(10)
C107 0.0400(13) 0.0567(15) 0.0267(11) 0.0102(10) -0.0049(10) 0.0133(11)
C108 0.0264(11) 0.0535(14) 0.0302(11) -0.0019(10) -0.0101(9) 0.0046(10)
C110 0.0230(10) 0.0304(11) 0.0417(12) -0.0002(9) -0.0013(9) 0.0069(8)
C111 0.0262(11) 0.0321(11) 0.0383(12) -0.0110(9) 0.0059(9) 0.0033(8)
C113 0.0346(11) 0.0213(9) 0.0215(9) -0.0037(7) -0.0018(8) 0.0022(8)
C114 0.0303(11) 0.0205(9) 0.0274(10) -0.0022(7) -0.0066(8) -0.0013(8)
C116 0.0231(10) 0.0334(11) 0.0343(11) -0.0050(9) -0.0069(8) -0.0023(8)
C117 0.0232(10) 0.0359(11) 0.0315(11) -0.0006(9) -0.0044(8) 0.0048(8)
C118 0.0282(11) 0.0280(11) 0.0526(14) -0.0025(10) 0.0021(10) 0.0065(9)
C119 0.0352(12) 0.0253(10) 0.0468(13) 0.0080(9) -0.0076(10) 0.0040(9)
C121 0.0414(12) 0.0168(9) 0.0250(10) 0.0013(7) 0.0060(9) -0.0023(8)
C122 0.0391(12) 0.0172(9) 0.0290(10) -0.0031(7) 0.0082(9) -0.0075(8)
C124 0.0289(11) 0.0332(11) 0.0443(13) -0.0005(10) -0.0072(10) -0.0117(9)
C125 0.0205(10) 0.0383(12) 0.0387(12) 0.0018(9) -0.0010(9) -0.0040(8)
C202 0.092(4) 0.051(3) 0.045(3) -0.010(2) -0.007(3) -0.003(3)
C201 0.058(3) 0.054(3) 0.054(2) -0.003(2) -0.005(2) 0.010(2)
C200 0.054(3) 0.070(4) 0.072(3) -0.030(3) -0.009(2) 0.025(3)
C210 0.099(5) 0.077(5) 0.065(4) 0.006(4) -0.006(4) -0.010(4)
C211 0.088(5) 0.082(5) 0.077(4) 0.001(4) -0.005(4) 0.013(4)
C212 0.077(6) 0.092(7) 0.106(6) -0.034(6) -0.020(5) 0.025(5)

loop_
_atom_type_symbol
_atom_type_description
_atom_type_scat_dispersion_real
_atom_type_scat_dispersion_imag
_atom_type_scat_source
C C 0.0033 0.0016 'International Tables Vol C Tables 4.2.6.8 and 6.1.1.4'
H H 0.0000 0.0000 'International Tables Vol C Tables 4.2.6.8 and 6.1.1.4'
N N 0.0061 0.0033 'International Tables Vol C Tables 4.2.6.8 and 6.1.1.4'
O O 0.0106 0.0060 'International Tables Vol C Tables 4.2.6.8 and 6.1.1.4'
Cl Cl 0.1484 0.1585 'International Tables Vol C Tables 4.2.6.8 and 6.1.1.4'
K K 0.2009 0.2494 'International Tables Vol C Tables 4.2.6.8 and 6.1.1.4'
Sn Sn -0.6537 1.4246 'International Tables Vol C Tables 4.2.6.8 and 6.1.1.4'

loop_
_geom_angle_atom_site_label_1
_geom_angle_atom_site_label_2
_geom_angle_atom_site_label_3
_geom_angle
_geom_angle_site_symmetry_1
_geom_angle_site_symmetry_3
C1 Sn1 C17 108.24(8) . .
C1 Sn1 C70 107.5(3) . .
C17 Sn1 C70 8.1(4) . .
C1 Sn1 Cl1 91.70(5) . .
C17 Sn1 Cl1 94.42(13) . .
C70 Sn1 Cl1 102.5(4) . .
C1 Sn1 Sn2 111.19(5) . .
C17 Sn1 Sn2 109.55(11) . .
C70 Sn1 Sn2 102.9(4) . .
Cl1 Sn1 Sn2 138.343(13) . .
C11 Sn2 C41 91.04(6) . .
C11 Sn2 Sn1 99.57(4) . .
C41 Sn2 Sn1 117.51(5) . .
O112 K1 O115 60.14(4) . .
O112 K1 O120 138.31(4) . .
O115 K1 O120 99.27(4) . .
O112 K1 O123 98.50(4) . .
O115 K1 O123 122.96(4) . .
O120 K1 O123 60.62(4) . .
O112 K1 O103 114.05(4) . .
O115 K1 O103 91.18(4) . .
O120 K1 O103 101.23(4) . .
O123 K1 O103 142.06(4) . .
O112 K1 O106 92.74(4) . .
O115 K1 O106 129.74(4) . .
O120 K1 O106 124.88(4) . .
O123 K1 O106 100.91(4) . .
O103 K1 O106 60.32(4) . .
O112 K1 N100 120.24(4) . .
O115 K1 N100 60.66(4) . .
O120 K1 N100 59.77(4) . .
O123 K1 N100 119.74(5) . .
O103 K1 N100 60.01(5) . .
O106 K1 N100 119.40(5) . .
O112 K1 N109 60.29(4) . .
O115 K1 N109 119.93(4) . .
O120 K1 N109 120.18(5) . .
O123 K1 N109 60.33(4) . .
O103 K1 N109 119.48(5) . .
O106 K1 N109 60.01(5) . .
N100 K1 N109 179.32(5) . .
C12 O13 C14 112.76(13) . .
C102 O103 C104 111.13(16) . .
C102 O103 K1 117.20(12) . .
C104 O103 K1 115.34(12) . .
C107 O106 C105 111.33(17) . .
C107 O106 K1 119.48(12) . .
C105 O106 K1 112.71(12) . .
C113 O112 C111 111.83(15) . .
C113 O112 K1 118.83(11) . .
C111 O112 K1 117.82(11) . .
C116 O115 C114 111.88(15) . .
C116 O115 K1 120.88(11) . .
C114 O115 K1 112.11(11) . .
C119 O120 C121 110.38(16) . .
C119 O120 K1 121.99(12) . .
C121 O120 K1 115.22(11) . .
C124 O123 C122 110.53(15) . .
C124 O123 K1 118.04(12) . .
C122 O123 K1 115.38(11) . .
C101 N100 C118 109.53(17) . .
C101 N100 C117 111.15(17) . .
C118 N100 C117 110.41(17) . .
C101 N100 K1 110.41(12) . .
C118 N100 K1 108.93(12) . .
C117 N100 K1 106.35(12) . .
C108 N109 C125 110.18(17) . .
C108 N109 C110 110.42(17) . .
C125 N109 C110 109.57(17) . .
C108 N109 K1 108.64(12) . .
C125 N109 K1 108.87(12) . .
C110 N109 K1 109.12(12) . .
C14 C1 C2 116.17(16) . .
C14 C1 Sn1 112.94(12) . .
C2 C1 Sn1 129.83(14) . .
C3 C2 C1 120.06(18) . .
C2 C3 C4 121.38(17) . .
C3 C4 C5 120.48(17) . .
C14 C5 C4 115.72(17) . .
C14 C5 C6 118.53(16) . .
C4 C5 C6 125.74(17) . .
C16 C6 C7 110.97(15) . .
C16 C6 C5 111.55(15) . .
C7 C6 C5 107.29(14) . .
C16 C6 C15 108.91(16) . .
C7 C6 C15 108.57(15) . .
C5 C6 C15 109.49(15) . .
C12 C7 C8 116.28(17) . .
C12 C7 C6 118.76(16) . .
C8 C7 C6 124.96(17) . .
C9 C8 C7 120.21(18) . .
C8 C9 C10 120.67(17) . .
C9 C10 C11 121.50(17) . .
C12 C11 C10 114.90(17) . .
C12 C11 Sn2 117.45(13) . .
C10 C11 Sn2 127.39(13) . .
C11 C12 C7 125.75(16) . .
C11 C12 O13 115.83(15) . .
C7 C12 O13 118.40(15) . .
C1 C14 C5 125.99(16) . .
C1 C14 O13 115.16(15) . .
C5 C14 O13 118.77(16) . .
C22 C17 C18 116.2(2) . .
C22 C17 Sn1 123.65(19) . .
C18 C17 Sn1 120.1(2) . .
C19 C18 C17 121.1(2) . .
C19 C18 C23 116.1(2) . .
C17 C18 C23 122.7(2) . .
C20 C19 C18 121.4(2) . .
C21 C20 C19 118.8(2) . .
C20 C21 C22 121.1(3) . .
C21 C22 C17 121.4(2) . .
C21 C22 C32 114.6(2) . .
C17 C22 C32 124.1(2) . .
C71 C70 C75 120.0 . .
C71 C70 Sn1 115.5(6) . .
C75 C70 Sn1 124.3(6) . .
C72 C71 C70 120.0 . .
C72 C71 C23 116.8(7) . .
C70 C71 C23 122.0(7) . .
C71 C72 C73 120.0 . .
C74 C73 C72 120.0 . .
C73 C74 C75 120.0 . .
C74 C75 C70 120.0 . .
C74 C75 C32 117.5(8) . .
C70 C75 C32 121.0(7) . .
C28 C23 C24 119.7(2) . .
C28 C23 C18 118.3(2) . .
C24 C23 C18 121.9(3) . .
C28 C23 C71 133.1(6) . .
C24 C23 C71 107.0(6) . .
C25 C24 C23 118.0(2) . .
C25 C24 C29 121.2(2) . .
C23 C24 C29 120.7(2) . .
C26 C25 C24 122.7(2) . .
C25 C26 C27 118.1(2) . .
C25 C26 C30 121.0(3) . .
C27 C26 C30 120.9(3) . .
C26 C27 C28 121.8(3) . .
C27 C28 C23 119.6(2) . .
C27 C28 C31 119.4(3) . .
C23 C28 C31 121.0(2) . .
C33 C32 C37 120.22(18) . .
C33 C32 C75 107.0(6) . .
C37 C32 C75 132.3(6) . .
C33 C32 C22 123.3(2) . .
C37 C32 C22 116.2(2) . .
C34 C33 C32 118.96(18) . .
C34 C33 C38 120.6(2) . .
C32 C33 C38 120.4(2) . .
C35 C34 C33 121.83(18) . .
C36 C35 C34 118.04(19) . .
C36 C35 C39 120.3(2) . .
C34 C35 C39 121.6(2) . .
C37 C36 C35 121.92(18) . .
C36 C37 C32 118.98(18) . .
C36 C37 C40 120.25(18) . .
C32 C37 C40 120.77(18) . .
C42 C41 C46 117.66(16) . .
C42 C41 Sn2 116.01(13) . .
C46 C41 Sn2 125.05(13) . .
C43 C42 C41 120.69(18) . .
C43 C42 C47 116.62(17) . .
C41 C42 C47 122.66(16) . .
C44 C43 C42 120.72(19) . .
C45 C44 C43 119.13(18) . .
C44 C45 C46 121.59(19) . .
C45 C46 C41 119.93(18) . .
C45 C46 C56 117.49(17) . .
C41 C46 C56 122.47(16) . .
C48 C47 C52 119.34(18) . .
C48 C47 C42 119.27(17) . .
C52 C47 C42 121.26(17) . .
C49 C48 C47 119.34(19) . .
C49 C48 C53 120.34(19) . .
C47 C48 C53 120.31(19) . .
C50 C49 C48 122.1(2) . .
C51 C50 C49 117.5(2) . .
C51 C50 C54 120.8(2) . .
C49 C50 C54 121.6(2) . .
C50 C51 C52 122.28(19) . .
C51 C52 C47 119.33(19) . .
C51 C52 C55 119.87(18) . .
C47 C52 C55 120.79(18) . .
C57 C56 C61 118.62(19) . .
C57 C56 C46 121.47(19) . .
C61 C56 C46 119.72(17) . .
C58 C57 C56 119.4(2) . .
C58 C57 C62 118.2(2) . .
C56 C57 C62 122.4(2) . .
C59 C58 C57 122.5(2) . .
C58 C59 C60 117.7(2) . .
C58 C59 C63 121.4(2) . .
C60 C59 C63 120.9(3) . .
C59 C60 C61 122.0(2) . .
C60 C61 C56 119.72(19) . .
C60 C61 C64 117.98(18) . .
C56 C61 C64 122.27(17) . .
N100 C101 C102 113.40(18) . .
O103 C102 C101 109.28(17) . .
O103 C104 C105 109.41(17) . .
O106 C105 C104 109.69(17) . .
O106 C107 C108 109.62(18) . .
N109 C108 C107 113.77(19) . .
N109 C110 C111 112.91(17) . .
O112 C111 C110 108.51(17) . .
O112 C113 C114 107.96(15) . .
O115 C114 C113 109.44(16) . .
O115 C116 C117 109.46(17) . .
N100 C117 C116 113.79(17) . .
N100 C118 C119 114.11(19) . .
O120 C119 C118 108.92(18) . .
O120 C121 C122 109.47(16) . .
O123 C122 C121 110.26(16) . .
O123 C124 C125 109.03(17) . .
N109 C125 C124 113.68(19) . .
C201 C202 C200 116.3(6) . 3_576
C202 C201 C200 120.6(5) . .
C202 C200 C201 123.0(6) 3_576 .
C211 C210 C212 119.4(3) . 3_576
C210 C211 C212 120.05(19) . .
C211 C212 C210 120.5(2) . 3_576

loop_
_geom_bond_atom_site_label_1
_geom_bond_atom_site_label_2
_geom_bond_distance
_geom_bond_site_symmetry_2
Sn1 C1 2.1906(18) .
Sn1 C17 2.232(3) .
Sn1 C70 2.334(9) .
Sn1 Cl1 2.4699(5) .
Sn1 Sn2 3.0916(3) .
Sn2 C11 2.2428(18) .
Sn2 C41 2.2628(18) .
K1 O112 2.7627(14) .
K1 O115 2.7867(14) .
K1 O120 2.7910(14) .
K1 O123 2.7953(14) .
K1 O103 2.8301(15) .
K1 O106 2.8330(14) .
K1 N100 3.0117(18) .
K1 N109 3.0233(17) .
O13 C12 1.394(2) .
O13 C14 1.394(2) .
O103 C102 1.421(3) .
O103 C104 1.427(2) .
O106 C107 1.422(3) .
O106 C105 1.429(3) .
O112 C113 1.426(2) .
O112 C111 1.427(2) .
O115 C116 1.417(2) .
O115 C114 1.424(2) .
O120 C119 1.417(3) .
O120 C121 1.427(2) .
O123 C124 1.419(3) .
O123 C122 1.431(2) .
N100 C101 1.468(3) .
N100 C118 1.472(3) .
N100 C117 1.473(3) .
N109 C108 1.468(3) .
N109 C125 1.469(3) .
N109 C110 1.470(3) .
C1 C14 1.385(3) .
C1 C2 1.400(2) .
C2 C3 1.390(3) .
C3 C4 1.392(3) .
C4 C5 1.396(3) .
C5 C14 1.392(3) .
C5 C6 1.536(3) .
C6 C16 1.531(3) .
C6 C7 1.532(2) .
C6 C15 1.538(3) .
C7 C12 1.393(3) .
C7 C8 1.398(3) .
C8 C9 1.391(3) .
C9 C10 1.392(3) .
C10 C11 1.401(3) .
C11 C12 1.393(2) .
C17 C22 1.412(4) .
C17 C18 1.418(3) .
C18 C19 1.398(3) .
C18 C23 1.476(4) .
C19 C20 1.378(4) .
C20 C21 1.377(4) .
C21 C22 1.403(3) .
C22 C32 1.519(3) .
C70 C71 1.3900 .
C70 C75 1.3900 .
C71 C72 1.3900 .
C71 C23 1.703(10) .
C72 C73 1.3900 .
C73 C74 1.3900 .
C74 C75 1.3900 .
C75 C32 1.428(9) .
C23 C28 1.399(4) .
C23 C24 1.411(3) .
C24 C25 1.400(3) .
C24 C29 1.490(4) .
C25 C26 1.374(4) .
C26 C27 1.384(4) .
C26 C30 1.510(4) .
C27 C28 1.385(4) .
C28 C31 1.513(3) .
C32 C33 1.398(3) .
C32 C37 1.401(3) .
C33 C34 1.391(3) .
C33 C38 1.507(3) .
C34 C35 1.390(3) .
C35 C36 1.390(3) .
C35 C39 1.504(3) .
C36 C37 1.387(3) .
C37 C40 1.504(3) .
C41 C42 1.411(3) .
C41 C46 1.417(3) .
C42 C43 1.403(3) .
C42 C47 1.504(3) .
C43 C44 1.383(3) .
C44 C45 1.380(3) .
C45 C46 1.398(3) .
C46 C56 1.502(3) .
C47 C48 1.401(3) .
C47 C52 1.405(3) .
C48 C49 1.392(3) .
C48 C53 1.511(3) .
C49 C50 1.392(3) .
C50 C51 1.386(3) .
C50 C54 1.510(3) .
C51 C52 1.389(3) .
C52 C55 1.502(3) .
C56 C57 1.407(3) .
C56 C61 1.407(3) .
C57 C58 1.399(3) .
C57 C62 1.505(3) .
C58 C59 1.378(4) .
C59 C60 1.386(3) .
C59 C63 1.515(3) .
C60 C61 1.399(3) .
C61 C64 1.510(3) .
C101 C102 1.509(3) .
C104 C105 1.488(3) .
C107 C108 1.507(4) .
C110 C111 1.507(3) .
C113 C114 1.493(3) .
C116 C117 1.511(3) .
C118 C119 1.508(3) .
C121 C122 1.487(3) .
C124 C125 1.508(3) .
C202 C201 1.344(7) .
C202 C200 1.357(8) 3_576
C201 C200 1.366(7) .
C200 C202 1.357(8) 3_576
C210 C211 1.3897(10) .
C210 C212 1.3899(10) 3_576
C211 C212 1.3899(10) .
C212 C210 1.3899(10) 3_576
